data_7042685
loop_
_publ_author_name
'Costa, Rub\'en D.'
'Viciano-Chumillas, Marta'
'Cano, Joan'
'wEBER, Michael D'
'Armentano, Donatella'

_publ_section_title
;
 \s-Hammett Parameter: a Strategy to Enhance Both Photo- and
 Electro-luminescence Features of Heteroleptic Copper(I) Complexes
;
_journal_name_full 'Dalton Trans.'
_journal_paper_doi 10.1039/C7DT00810D
_journal_year 2017
_chemical_formula_sum 'C49 H40 B Cu F4 N2 O P2'
_chemical_formula_weight 885.12
_chemical_name_systematic
;
 ?
;
_space_group_crystal_system monoclinic
_space_group_IT_number 14
_space_group_name_Hall '-P 2yn'
_space_group_name_H-M_alt 'P 1 21/n 1'
_symmetry_space_group_name_Hall '-P 2yn'
_symmetry_space_group_name_H-M 'P 1 21/n 1'
_atom_sites_solution_hydrogens geom
_audit_creation_method SHELXL-2013
_audit_update_record
;
2016-12-12 deposited with the CCDC.
2017-04-11 downloaded from the CCDC.
;
_cell_angle_alpha 90
_cell_angle_beta 96.636(4)
_cell_angle_gamma 90
_cell_formula_units_Z 4
_cell_length_a 10.5556(8)
_cell_length_b 21.7911(16)
_cell_length_c 19.1037(14)
_cell_measurement_reflns_used 9089
_cell_measurement_temperature 296(2)
_cell_measurement_theta_max 23.96
_cell_measurement_theta_min 2.15
_cell_volume 4364.8(6)
_computing_cell_refinement 'Bruker SAINT'
_computing_data_collection 'Bruker APEX2'
_computing_data_reduction 'Bruker SAINT'
_computing_molecular_graphics CrystalMaker
_computing_publication_material 'Bruker SHELXTL'
_computing_structure_refinement 'SHELXL-2013 (Sheldrick, 2013)'
_computing_structure_solution 'SHELXS-2013 (Sheldrick, 2008)'
_diffrn_ambient_temperature 296(2)
_diffrn_measured_fraction_theta_full 0.936
_diffrn_measured_fraction_theta_max 0.998
_diffrn_measurement_device_type 'Bruker APEX-II CCD'
_diffrn_measurement_method '\w scans'
_diffrn_radiation_source 'fine-focus sealed tube'
_diffrn_radiation_type MoK\a
_diffrn_radiation_wavelength 0.71073
_diffrn_reflns_av_R_equivalents 0.0540
_diffrn_reflns_av_unetI/netI 0.0169
_diffrn_reflns_Laue_measured_fraction_full 0.936
_diffrn_reflns_Laue_measured_fraction_max 0.998
_diffrn_reflns_limit_h_max 12
_diffrn_reflns_limit_h_min -12
_diffrn_reflns_limit_k_max 25
_diffrn_reflns_limit_k_min -25
_diffrn_reflns_limit_l_max 22
_diffrn_reflns_limit_l_min -22
_diffrn_reflns_number 187774
_diffrn_reflns_point_group_measured_fraction_full 0.936
_diffrn_reflns_point_group_measured_fraction_max 0.998
_diffrn_reflns_theta_full 25.242
_diffrn_reflns_theta_max 24.659
_diffrn_reflns_theta_min 1.423
_exptl_absorpt_coefficient_mu 0.630
_exptl_absorpt_correction_T_max 0.831
_exptl_absorpt_correction_T_min 0.773
_exptl_absorpt_correction_type multi-scan
_exptl_absorpt_process_details sadabs
_exptl_crystal_colour colourless
_exptl_crystal_density_diffrn 1.347
_exptl_crystal_description prism
_exptl_crystal_F_000 1824
_exptl_crystal_recrystallization_method
'Re-crystallisation from solvent: slow diffusion of diethyl ether into a solution of the complexes in dichloromethane under aerobic conditions'
_exptl_crystal_size_max 0.38
_exptl_crystal_size_mid 0.32
_exptl_crystal_size_min 0.30
_refine_diff_density_max 1.307
_refine_diff_density_min -0.476
_refine_diff_density_rms 0.122
_refine_ls_extinction_method none
_refine_ls_goodness_of_fit_ref 1.040
_refine_ls_hydrogen_treatment constr
_refine_ls_matrix_type full
_refine_ls_number_parameters 541
_refine_ls_number_reflns 7391
_refine_ls_number_restraints 0
_refine_ls_restrained_S_all 1.040
_refine_ls_R_factor_all 0.0522
_refine_ls_R_factor_gt 0.0445
_refine_ls_shift/su_max 0.001
_refine_ls_shift/su_mean 0.000
_refine_ls_structure_factor_coef Fsqd
_refine_ls_weighting_details 'w=1/[\s^2^(Fo^2^)+(0.0951P)^2^+3.5043P] where P=(Fo^2^+2Fc^2^)/3'
_refine_ls_weighting_scheme calc
_refine_ls_wR_factor_gt 0.1365
_refine_ls_wR_factor_ref 0.1480
_reflns_Friedel_coverage 0.000
_reflns_number_gt 6437
_reflns_number_total 7391
_reflns_threshold_expression 'I > 2\s(I)'
_cod_data_source_file c7dt00810d2.cif
_cod_data_source_block MVC54
_cod_database_code 7042685
_shelx_space_group_comment
;
The symmetry employed for this shelxl refinement is uniquely defined
by the following loop, which should always be used as a source of
symmetry information in preference to the above space-group names.
They are only intended as comments.
;
_shelxl_version_number 2013-4

loop_
_space_group_symop_operation_xyz
'x, y, z'
'-x+1/2, y+1/2, -z+1/2'
'-x, -y, -z'
'x-1/2, -y-1/2, z-1/2'

loop_
_atom_site_label
_atom_site_type_symbol
_atom_site_fract_x
_atom_site_fract_y
_atom_site_fract_z
_atom_site_U_iso_or_equiv
_atom_site_adp_type
_atom_site_occupancy
_atom_site_site_symmetry_order
_atom_site_calc_flag
_atom_site_refinement_flags_posn
_atom_site_refinement_flags_adp
Cu1 Cu 0.14836(3) 0.24996(2) 0.51129(2) 0.03470(14) Uani 1 1 d . .
P1 P 0.19273(6) 0.17063(3) 0.58747(4) 0.03272(18) Uani 1 1 d . .
P2 P 0.32723(6) 0.29567(3) 0.47602(4) 0.03224(18) Uani 1 1 d . .
N1 N 0.0104(2) 0.21471(12) 0.43067(13) 0.0434(6) Uani 1 1 d . .
N2 N 0.0030(2) 0.31400(12) 0.51328(14) 0.0444(6) Uani 1 1 d . .
C1 C 0.2232(2) 0.10200(12) 0.53573(14) 0.0330(6) Uani 1 1 d . .
C2 C 0.1587(3) 0.04593(13) 0.53943(17) 0.0430(7) Uani 1 1 d . .
H2A H 0.1061 0.0395 0.5746 0.052 Uiso 1 1 calc R U
C3 C 0.1736(3) 0.00023(14) 0.49083(19) 0.0495(7) Uani 1 1 d . .
H3A H 0.1304 -0.0367 0.4935 0.059 Uiso 1 1 calc R U
C4 C 0.2519(3) 0.00873(13) 0.43831(17) 0.0466(7) Uani 1 1 d . .
H4A H 0.2588 -0.0224 0.4056 0.056 Uiso 1 1 calc R U
C5 C 0.3210(3) 0.06315(12) 0.43326(14) 0.0367(6) Uani 1 1 d . .
C6 C 0.3044(2) 0.10791(11) 0.48341(14) 0.0316(5) Uani 1 1 d . .
C7 C 0.4158(3) 0.07433(13) 0.37967(16) 0.0432(7) Uani 1 1 d . .
C8 C 0.4175(3) 0.14345(13) 0.36393(14) 0.0366(6) Uani 1 1 d . .
C9 C 0.4468(3) 0.16857(14) 0.30034(15) 0.0450(7) Uani 1 1 d . .
H9A H 0.4651 0.1426 0.2642 0.054 Uiso 1 1 calc R U
C10 C 0.4490(3) 0.23201(16) 0.29048(17) 0.0510(8) Uani 1 1 d . .
H10A H 0.4706 0.2479 0.2482 0.061 Uiso 1 1 calc R U
C11 C 0.4194(3) 0.27171(14) 0.34298(16) 0.0449(7) Uani 1 1 d . .
H11A H 0.4196 0.3139 0.3353 0.054 Uiso 1 1 calc R U
C12 C 0.3890(3) 0.24870(11) 0.40754(15) 0.0348(6) Uani 1 1 d . .
C13 C 0.3922(2) 0.18474(12) 0.41633(14) 0.0331(6) Uani 1 1 d . .
C14 C 0.3796(5) 0.03744(18) 0.3120(2) 0.0777(13) Uani 1 1 d . .
H14A H 0.2962 0.0495 0.2912 0.117 Uiso 1 1 calc R U
H14B H 0.3793 -0.0055 0.3231 0.117 Uiso 1 1 calc R U
H14C H 0.4405 0.0452 0.2795 0.117 Uiso 1 1 calc R U
C15 C 0.5500(3) 0.05507(17) 0.4140(2) 0.0645(10) Uani 1 1 d . .
H15A H 0.5718 0.0783 0.4564 0.097 Uiso 1 1 calc R U
H15B H 0.6114 0.0629 0.3818 0.097 Uiso 1 1 calc R U
H15C H 0.5498 0.0121 0.4252 0.097 Uiso 1 1 calc R U
C16 C 0.0684(3) 0.14397(13) 0.64004(15) 0.0388(6) Uani 1 1 d . .
C21 C 0.0949(3) 0.10668(16) 0.69926(18) 0.0550(8) Uani 1 1 d . .
H21A H 0.1787 0.0955 0.7143 0.066 Uiso 1 1 calc R U
C20 C -0.0032(4) 0.08616(17) 0.73602(19) 0.0605(9) Uani 1 1 d . .
H20A H 0.0148 0.0609 0.7751 0.073 Uiso 1 1 calc R U
C19 C -0.1273(3) 0.10336(16) 0.71446(19) 0.0559(8) Uani 1 1 d . .
H19A H -0.1926 0.0901 0.7395 0.067 Uiso 1 1 calc R U
C18 C -0.1550(3) 0.13998(16) 0.6563(2) 0.0569(9) Uani 1 1 d . .
H18A H -0.2391 0.1511 0.6418 0.068 Uiso 1 1 calc R U
C17 C -0.0574(3) 0.16059(14) 0.61875(17) 0.0466(7) Uani 1 1 d . .
H17A H -0.0765 0.1855 0.5794 0.056 Uiso 1 1 calc R U
C22 C 0.3335(3) 0.17675(13) 0.65226(14) 0.0356(6) Uani 1 1 d . .
C23 C 0.3585(3) 0.23266(15) 0.68623(17) 0.0484(7) Uani 1 1 d . .
H23A H 0.3042 0.2658 0.6753 0.058 Uiso 1 1 calc R U
C24 C 0.4637(4) 0.23938(17) 0.73622(19) 0.0584(9) Uani 1 1 d . .
H24A H 0.4798 0.2770 0.7585 0.070 Uiso 1 1 calc R U
C25 C 0.5446(4) 0.19056(19) 0.75296(19) 0.0621(9) Uani 1 1 d . .
H25A H 0.6162 0.1954 0.7858 0.074 Uiso 1 1 calc R U
C26 C 0.5190(3) 0.13490(19) 0.7211(2) 0.0657(10) Uani 1 1 d . .
H26A H 0.5724 0.1017 0.7334 0.079 Uiso 1 1 calc R U
C27 C 0.4149(3) 0.12727(15) 0.67069(18) 0.0510(8) Uani 1 1 d . .
H27A H 0.3992 0.0893 0.6492 0.061 Uiso 1 1 calc R U
C28 C 0.3118(3) 0.37250(12) 0.43583(14) 0.0366(6) Uani 1 1 d . .
C29 C 0.1924(3) 0.39111(13) 0.40428(15) 0.0424(7) Uani 1 1 d . .
H29A H 0.1234 0.3645 0.4031 0.051 Uiso 1 1 calc R U
C30 C 0.1755(4) 0.44939(15) 0.37436(17) 0.0549(8) Uani 1 1 d . .
H30A H 0.0955 0.4614 0.3533 0.066 Uiso 1 1 calc R U
C31 C 0.2772(4) 0.48893(14) 0.37604(18) 0.0599(9) Uani 1 1 d . .
H31A H 0.2653 0.5280 0.3567 0.072 Uiso 1 1 calc R U
C32 C 0.3974(4) 0.47118(15) 0.40627(19) 0.0604(9) Uani 1 1 d . .
H32A H 0.4660 0.4980 0.4066 0.072 Uiso 1 1 calc R U
C33 C 0.4150(3) 0.41304(14) 0.43617(17) 0.0498(8) Uani 1 1 d . .
H33A H 0.4956 0.4011 0.4564 0.060 Uiso 1 1 calc R U
C34 C 0.4634(3) 0.30783(12) 0.54282(15) 0.0373(6) Uani 1 1 d . .
C35 C 0.4490(3) 0.35220(14) 0.59453(17) 0.0481(7) Uani 1 1 d . .
H35A H 0.3718 0.3728 0.5943 0.058 Uiso 1 1 calc R U
C36 C 0.5492(4) 0.36556(16) 0.64610(19) 0.0616(9) Uani 1 1 d . .
H36A H 0.5389 0.3951 0.6802 0.074 Uiso 1 1 calc R U
C37 C 0.6638(4) 0.33508(18) 0.6468(2) 0.0704(11) Uani 1 1 d . .
H37A H 0.7309 0.3441 0.6812 0.084 Uiso 1 1 calc R U
C38 C 0.6789(3) 0.29141(19) 0.5967(2) 0.0699(11) Uani 1 1 d . .
H38A H 0.7565 0.2710 0.5974 0.084 Uiso 1 1 calc R U
C39 C 0.5796(3) 0.27713(15) 0.54463(19) 0.0512(8) Uani 1 1 d . .
H39A H 0.5908 0.2472 0.5112 0.061 Uiso 1 1 calc R U
C40 C 0.0088(3) 0.15971(15) 0.39874(17) 0.0543(8) Uani 1 1 d . .
H40A H 0.0834 0.1366 0.4037 0.065 Uiso 1 1 calc R U
C41 C -0.0971(4) 0.13541(19) 0.3589(2) 0.0717(11) Uani 1 1 d . .
H41A H -0.0942 0.0969 0.3382 0.086 Uiso 1 1 calc R U
C42 C -0.2071(4) 0.1700(2) 0.3509(2) 0.0780(12) Uani 1 1 d . .
H42A H -0.2799 0.1552 0.3241 0.094 Uiso 1 1 calc R U
C43 C -0.2084(3) 0.2267(2) 0.3828(2) 0.0710(11) Uani 1 1 d . .
H43A H -0.2822 0.2504 0.3779 0.085 Uiso 1 1 calc R U
C44 C -0.0984(3) 0.24842(15) 0.42261(18) 0.0472(8) Uani 1 1 d . .
C45 C -0.0909(3) 0.30849(16) 0.45892(18) 0.0503(8) Uani 1 1 d . .
C46 C -0.1715(4) 0.3579(2) 0.4383(2) 0.0776(12) Uani 1 1 d . .
H46A H -0.2350 0.3537 0.4006 0.093 Uiso 1 1 calc R U
C47 C -0.1565(5) 0.4126(2) 0.4740(3) 0.0933(16) Uani 1 1 d . .
H47A H -0.2087 0.4459 0.4603 0.112 Uiso 1 1 calc R U
C48 C -0.0635(5) 0.4175(2) 0.5301(3) 0.0841(14) Uani 1 1 d . .
H48A H -0.0530 0.4538 0.5556 0.101 Uiso 1 1 calc R U
C49 C 0.0151(4) 0.36740(16) 0.5484(2) 0.0605(9) Uani 1 1 d . .
H49A H 0.0783 0.3711 0.5863 0.073 Uiso 1 1 calc R U
O1 O 0.36829(18) 0.16397(8) 0.48230(9) 0.0342(4) Uani 1 1 d . .
F4 F 0.7463(6) 0.0241(2) 0.2685(2) 0.182(2) Uani 1 1 d . .
F3 F 0.6919(6) 0.1000(2) 0.2002(2) 0.201(3) Uani 1 1 d . .
B1 B 0.7114(5) 0.0377(3) 0.2012(3) 0.0758(13) Uani 1 1 d . .
F2 F 0.7859(7) 0.0263(3) 0.1561(4) 0.257(4) Uani 1 1 d . .
F1 F 0.6087(7) 0.0117(5) 0.1842(4) 0.334(6) Uani 1 1 d . .

loop_
_atom_site_aniso_label
_atom_site_aniso_U_11
_atom_site_aniso_U_22
_atom_site_aniso_U_33
_atom_site_aniso_U_23
_atom_site_aniso_U_13
_atom_site_aniso_U_12
Cu1 0.0307(2) 0.0320(2) 0.0406(2) 0.00011(13) 0.00113(15) 0.00355(12)
P1 0.0311(4) 0.0323(4) 0.0350(4) 0.0016(3) 0.0047(3) 0.0033(3)
P2 0.0320(4) 0.0256(4) 0.0390(4) 0.0013(3) 0.0035(3) 0.0014(3)
N1 0.0395(13) 0.0448(14) 0.0438(14) 0.0030(11) -0.0045(11) -0.0025(11)
N2 0.0393(13) 0.0431(14) 0.0520(15) 0.0008(11) 0.0102(11) 0.0101(11)
C1 0.0298(13) 0.0311(13) 0.0373(14) 0.0003(11) 0.0004(11) 0.0018(10)
C2 0.0364(15) 0.0379(15) 0.0551(18) 0.0019(13) 0.0065(13) -0.0031(12)
C3 0.0443(16) 0.0342(15) 0.070(2) -0.0051(14) 0.0045(15) -0.0088(13)
C4 0.0483(17) 0.0333(15) 0.0568(18) -0.0111(13) 0.0003(14) -0.0011(13)
C5 0.0365(14) 0.0320(14) 0.0402(15) -0.0034(11) -0.0010(12) 0.0040(11)
C6 0.0314(13) 0.0249(12) 0.0372(14) 0.0008(10) -0.0019(11) 0.0018(10)
C7 0.0501(17) 0.0344(15) 0.0462(16) -0.0066(12) 0.0109(13) 0.0067(12)
C8 0.0360(14) 0.0361(14) 0.0375(14) -0.0026(11) 0.0034(11) 0.0049(11)
C9 0.0485(17) 0.0517(18) 0.0351(15) -0.0032(13) 0.0068(13) 0.0084(14)
C10 0.060(2) 0.0574(19) 0.0377(16) 0.0114(14) 0.0145(14) 0.0083(16)
C11 0.0508(17) 0.0391(16) 0.0456(16) 0.0090(13) 0.0088(14) 0.0054(13)
C12 0.0338(14) 0.0320(14) 0.0386(15) 0.0018(10) 0.0039(12) 0.0027(10)
C13 0.0311(13) 0.0334(13) 0.0343(13) 0.0009(11) 0.0021(11) 0.0022(10)
C14 0.127(4) 0.053(2) 0.058(2) -0.0250(18) 0.030(2) -0.015(2)
C15 0.054(2) 0.053(2) 0.090(3) 0.0195(19) 0.0237(19) 0.0223(16)
C16 0.0381(15) 0.0368(14) 0.0429(15) -0.0012(12) 0.0102(12) 0.0018(12)
C21 0.0509(19) 0.062(2) 0.0542(19) 0.0161(16) 0.0139(15) 0.0049(16)
C20 0.067(2) 0.062(2) 0.056(2) 0.0130(17) 0.0232(17) 0.0015(18)
C19 0.056(2) 0.0531(19) 0.064(2) -0.0080(16) 0.0288(17) -0.0133(16)
C18 0.0395(17) 0.058(2) 0.076(2) -0.0060(18) 0.0169(16) -0.0032(15)
C17 0.0416(16) 0.0452(17) 0.0542(18) 0.0012(14) 0.0101(14) 0.0027(13)
C22 0.0340(14) 0.0383(15) 0.0347(14) 0.0003(11) 0.0051(11) -0.0004(11)
C23 0.060(2) 0.0410(16) 0.0437(17) -0.0015(13) 0.0027(15) 0.0015(14)
C24 0.073(2) 0.056(2) 0.0445(18) -0.0080(15) -0.0005(17) -0.0171(18)
C25 0.051(2) 0.082(3) 0.0491(19) -0.0004(18) -0.0113(15) -0.0081(18)
C26 0.051(2) 0.072(2) 0.069(2) -0.0033(19) -0.0150(17) 0.0173(17)
C27 0.0446(17) 0.0493(18) 0.0561(19) -0.0103(15) -0.0063(14) 0.0099(14)
C28 0.0441(15) 0.0269(13) 0.0387(14) 0.0003(11) 0.0047(12) 0.0033(11)
C29 0.0472(17) 0.0383(15) 0.0418(15) -0.0004(12) 0.0054(13) 0.0067(13)
C30 0.068(2) 0.0497(19) 0.0466(18) 0.0055(14) 0.0068(16) 0.0236(17)
C31 0.098(3) 0.0296(15) 0.0523(19) 0.0065(14) 0.0121(19) 0.0110(17)
C32 0.083(3) 0.0367(17) 0.061(2) 0.0045(15) 0.0072(19) -0.0131(17)
C33 0.0539(19) 0.0386(16) 0.0560(19) 0.0075(14) 0.0026(15) -0.0041(14)
C34 0.0355(14) 0.0326(14) 0.0432(15) 0.0046(12) 0.0015(12) -0.0024(11)
C35 0.0535(18) 0.0394(16) 0.0500(17) -0.0006(13) -0.0007(14) -0.0014(13)
C36 0.077(3) 0.0485(19) 0.055(2) -0.0021(16) -0.0111(18) -0.0129(18)
C37 0.066(2) 0.062(2) 0.074(3) 0.011(2) -0.028(2) -0.0175(19)
C38 0.0420(19) 0.068(2) 0.095(3) 0.013(2) -0.0134(19) 0.0048(17)
C39 0.0407(17) 0.0471(18) 0.064(2) 0.0011(15) -0.0012(15) 0.0053(14)
C40 0.059(2) 0.0492(18) 0.0501(18) -0.0027(15) -0.0113(15) -0.0020(15)
C41 0.081(3) 0.064(2) 0.065(2) -0.0043(19) -0.015(2) -0.020(2)
C42 0.053(2) 0.102(3) 0.075(3) -0.009(2) -0.0117(19) -0.027(2)
C43 0.0357(18) 0.106(3) 0.069(2) 0.003(2) -0.0040(17) -0.002(2)
C44 0.0328(16) 0.062(2) 0.0459(17) 0.0094(14) 0.0008(13) 0.0006(13)
C45 0.0347(16) 0.062(2) 0.0553(19) 0.0103(15) 0.0098(14) 0.0112(14)
C46 0.057(2) 0.086(3) 0.088(3) 0.017(2) 0.003(2) 0.034(2)
C47 0.086(3) 0.074(3) 0.121(4) 0.013(3) 0.019(3) 0.047(3)
C48 0.092(3) 0.058(2) 0.107(4) -0.009(2) 0.031(3) 0.028(2)
C49 0.059(2) 0.054(2) 0.071(2) -0.0096(17) 0.0148(17) 0.0151(16)
O1 0.0421(10) 0.0282(9) 0.0327(9) -0.0012(7) 0.0057(8) -0.0030(7)
F4 0.286(6) 0.119(3) 0.123(3) -0.009(2) -0.057(4) 0.037(3)
F3 0.310(7) 0.164(4) 0.115(3) -0.022(3) -0.040(4) 0.112(4)
B1 0.069(3) 0.090(4) 0.068(3) -0.006(3) 0.005(2) -0.005(3)
F2 0.302(7) 0.165(4) 0.354(9) -0.019(5) 0.245(7) -0.005(5)
F1 0.248(7) 0.551(14) 0.202(6) -0.073(7) 0.022(5) -0.288(9)

loop_
_atom_type_symbol
_atom_type_description
_atom_type_scat_dispersion_real
_atom_type_scat_dispersion_imag
_atom_type_scat_source
C C 0.0033 0.0016 'International Tables Vol C Tables 4.2.6.8 and 6.1.1.4'
H H 0.0000 0.0000 'International Tables Vol C Tables 4.2.6.8 and 6.1.1.4'
B B 0.0013 0.0007 'International Tables Vol C Tables 4.2.6.8 and 6.1.1.4'
N N 0.0061 0.0033 'International Tables Vol C Tables 4.2.6.8 and 6.1.1.4'
O O 0.0106 0.0060 'International Tables Vol C Tables 4.2.6.8 and 6.1.1.4'
F F 0.0171 0.0103 'International Tables Vol C Tables 4.2.6.8 and 6.1.1.4'
Cu Cu 0.3201 1.2651 'International Tables Vol C Tables 4.2.6.8 and 6.1.1.4'
P P 0.1023 0.0942 'International Tables Vol C Tables 4.2.6.8 and 6.1.1.4'

loop_
_geom_angle_atom_site_label_1
_geom_angle_atom_site_label_2
_geom_angle_atom_site_label_3
_geom_angle
N2 Cu1 N1 79.12(10)
N2 Cu1 P1 126.66(7)
N1 Cu1 P1 105.13(7)
N2 Cu1 P2 110.30(7)
N1 Cu1 P2 117.27(7)
P1 Cu1 P2 113.63(3)
C22 P1 C16 103.27(13)
C22 P1 C1 104.15(12)
C16 P1 C1 102.51(12)
C22 P1 Cu1 118.02(9)
C16 P1 Cu1 118.90(9)
C1 P1 Cu1 108.05(9)
C34 P2 C12 105.21(13)
C34 P2 C28 100.59(13)
C12 P2 C28 103.36(12)
C34 P2 Cu1 117.62(9)
C12 P2 Cu1 109.73(9)
C28 P2 Cu1 118.63(9)
C40 N1 C44 117.8(3)
C40 N1 Cu1 128.2(2)
C44 N1 Cu1 112.6(2)
C49 N2 C45 118.6(3)
C49 N2 Cu1 124.3(2)
C45 N2 Cu1 113.8(2)
C6 C1 C2 117.2(2)
C6 C1 P1 117.98(19)
C2 C1 P1 124.3(2)
C3 C2 C1 120.0(3)
C2 C3 C4 120.9(3)
C3 C4 C5 121.5(3)
C6 C5 C4 116.0(3)
C6 C5 C7 119.5(2)
C4 C5 C7 124.5(2)
C5 C6 C1 124.4(2)
C5 C6 O1 120.2(2)
C1 C6 O1 115.4(2)
C5 C7 C14 111.2(3)
C5 C7 C8 108.1(2)
C14 C7 C8 110.9(3)
C5 C7 C15 108.1(3)
C14 C7 C15 110.0(3)
C8 C7 C15 108.5(3)
C13 C8 C9 116.8(3)
C13 C8 C7 119.0(2)
C9 C8 C7 124.2(3)
C10 C9 C8 120.9(3)
C11 C10 C9 120.8(3)
C10 C11 C12 120.4(3)
C11 C12 C13 117.1(3)
C11 C12 P2 124.2(2)
C13 C12 P2 118.2(2)
O1 C13 C8 120.7(2)
O1 C13 C12 115.3(2)
C8 C13 C12 124.0(3)
C17 C16 C21 118.9(3)
C17 C16 P1 118.4(2)
C21 C16 P1 122.6(2)
C20 C21 C16 120.4(3)
C19 C20 C21 119.9(3)
C18 C19 C20 120.4(3)
C19 C18 C17 120.1(3)
C16 C17 C18 120.2(3)
C23 C22 C27 118.7(3)
C23 C22 P1 118.4(2)
C27 C22 P1 122.9(2)
C24 C23 C22 120.5(3)
C25 C24 C23 120.3(3)
C26 C25 C24 119.7(3)
C25 C26 C27 121.0(3)
C26 C27 C22 119.9(3)
C29 C28 C33 118.8(3)
C29 C28 P2 118.5(2)
C33 C28 P2 122.7(2)
C28 C29 C30 120.6(3)
C31 C30 C29 119.9(3)
C30 C31 C32 120.6(3)
C31 C32 C33 119.8(3)
C32 C33 C28 120.3(3)
C39 C34 C35 118.7(3)
C39 C34 P2 124.5(2)
C35 C34 P2 116.8(2)
C36 C35 C34 120.5(3)
C37 C36 C35 120.0(4)
C38 C37 C36 120.0(3)
C37 C38 C39 120.9(4)
C34 C39 C38 119.8(3)
N1 C40 C41 123.9(4)
C42 C41 C40 118.0(4)
C41 C42 C43 119.4(3)
C42 C43 C44 119.7(4)
N1 C44 C43 121.2(3)
N1 C44 C45 115.3(3)
C43 C44 C45 123.5(3)
N2 C45 C46 120.9(4)
N2 C45 C44 115.6(3)
C46 C45 C44 123.4(3)
C47 C46 C45 119.8(4)
C48 C47 C46 119.1(4)
C47 C48 C49 119.2(4)
N2 C49 C48 122.4(4)
C13 O1 C6 115.95(19)
F1 B1 F2 109.3(7)
F1 B1 F4 106.8(6)
F2 B1 F4 119.5(7)
F1 B1 F3 109.0(7)
F2 B1 F3 106.9(6)
F4 B1 F3 104.9(5)

loop_
_geom_bond_atom_site_label_1
_geom_bond_atom_site_label_2
_geom_bond_distance
Cu1 N2 2.077(2)
Cu1 N1 2.137(2)
Cu1 P1 2.2734(7)
Cu1 P2 2.3033(8)
P1 C22 1.826(3)
P1 C16 1.836(3)
P1 C1 1.841(3)
P2 C34 1.828(3)
P2 C12 1.839(3)
P2 C28 1.841(3)
N1 C40 1.344(4)
N1 C44 1.357(4)
N2 C49 1.342(4)
N2 C45 1.356(4)
C1 C6 1.396(4)
C1 C2 1.404(4)
C2 C3 1.383(4)
C3 C4 1.384(5)
C4 C5 1.401(4)
C5 C6 1.392(4)
C5 C7 1.532(4)
C6 O1 1.397(3)
C7 C14 1.532(5)
C7 C8 1.536(4)
C7 C15 1.549(5)
C8 C13 1.394(4)
C8 C9 1.399(4)
C9 C10 1.396(5)
C10 C11 1.387(5)
C11 C12 1.402(4)
C12 C13 1.404(4)
C13 O1 1.389(3)
C16 C17 1.391(4)
C16 C21 1.395(4)
C21 C20 1.391(5)
C20 C19 1.379(5)
C19 C18 1.372(5)
C18 C17 1.396(5)
C22 C23 1.391(4)
C22 C27 1.398(4)
C23 C24 1.386(5)
C24 C25 1.378(6)
C25 C26 1.370(5)
C26 C27 1.384(5)
C28 C29 1.393(4)
C28 C33 1.402(4)
C29 C30 1.396(4)
C30 C31 1.374(5)
C31 C32 1.387(5)
C32 C33 1.393(5)
C34 C39 1.394(4)
C34 C35 1.403(4)
C35 C36 1.391(5)
C36 C37 1.379(6)
C37 C38 1.372(6)
C38 C39 1.394(5)
C40 C41 1.383(5)
C41 C42 1.378(6)
C42 C43 1.380(6)
C43 C44 1.394(5)
C44 C45 1.479(5)
C45 C46 1.400(5)
C46 C47 1.374(7)
C47 C48 1.372(7)
C48 C49 1.390(5)
F4 B1 1.331(6)
F3 B1 1.373(7)
B1 F1 1.232(7)
B1 F2 1.256(7)
